data_7007938
loop_
_publ_author_name
'Burchell, Tara J.'
'Eisler, Dana J.'
'Puddephatt, Richard J.'

_publ_section_title
;
 A chiral [2]catenane self-assembled from meso-macrocycles of
 palladium(II).
;
_journal_issue 2
_journal_name_full 'Dalton transactions (Cambridge, England : 2003)'
_journal_page_first 268
_journal_page_last 272
_journal_paper_doi 10.1039/b413258k
_journal_year 2005
_chemical_formula_sum 'C36 H30 N4 O3'
_chemical_formula_weight 566.64
_chemical_name_systematic
;
?
;
_space_group_IT_number 14
_symmetry_cell_setting monoclinic
_symmetry_space_group_name_Hall '-P 2yn'
_symmetry_space_group_name_H-M 'P 1 21/n 1'
_atom_sites_solution_hydrogens geom
_atom_sites_solution_primary direct
_atom_sites_solution_secondary difmap
_audit_creation_method SHELXL-97
_cell_angle_alpha 90.00
_cell_angle_beta 113.65(3)
_cell_angle_gamma 90.00
_cell_formula_units_Z 4
_cell_length_a 9.966(2)
_cell_length_b 30.966(6)
_cell_length_c 10.167(2)
_cell_measurement_temperature 150(2)
_cell_volume 2874.1(12)
_computing_cell_refinement 'Nonius DENZO'
_computing_data_collection 'Nonius COLLECT'
_computing_data_reduction 'Nonius DENZO'
_computing_molecular_graphics 'Bruker SHELXTL'
_computing_publication_material 'Bruker SHELXTL'
_computing_structure_refinement 'SHELXL-97 (Sheldrick, 1997)'
_computing_structure_solution 'SHELXS-97 (Sheldrick, 1990)'
_diffrn_ambient_temperature 150(2)
_diffrn_measured_fraction_theta_full 0.995
_diffrn_measured_fraction_theta_max 0.995
_diffrn_measurement_device_type 'Nonius Kappa CCD'
_diffrn_measurement_method 'phi\omega scans'
_diffrn_radiation_monochromator graphite
_diffrn_radiation_source 'fine-focus sealed tube'
_diffrn_radiation_type MoK\a
_diffrn_radiation_wavelength 0.71073
_diffrn_reflns_av_R_equivalents 0.036
_diffrn_reflns_av_sigmaI/netI 0.0448
_diffrn_reflns_limit_h_max 11
_diffrn_reflns_limit_h_min -11
_diffrn_reflns_limit_k_max 25
_diffrn_reflns_limit_k_min -36
_diffrn_reflns_limit_l_max 12
_diffrn_reflns_limit_l_min -12
_diffrn_reflns_number 20639
_diffrn_reflns_theta_full 25.04
_diffrn_reflns_theta_max 25.04
_diffrn_reflns_theta_min 2.55
_exptl_absorpt_coefficient_mu 0.085
_exptl_absorpt_correction_T_max 0.9853
_exptl_absorpt_correction_T_min 0.9771
_exptl_absorpt_correction_type integration
_exptl_crystal_colour colourless
_exptl_crystal_density_diffrn 1.310
_exptl_crystal_density_method 'not measured'
_exptl_crystal_description block
_exptl_crystal_F_000 1192
_exptl_crystal_size_max 0.28
_exptl_crystal_size_mid 0.28
_exptl_crystal_size_min 0.17
_refine_diff_density_max 0.412
_refine_diff_density_min -0.405
_refine_diff_density_rms 0.052
_refine_ls_extinction_method none
_refine_ls_goodness_of_fit_ref 1.060
_refine_ls_hydrogen_treatment mixed
_refine_ls_matrix_type full
_refine_ls_number_parameters 365
_refine_ls_number_reflns 5046
_refine_ls_number_restraints 26
_refine_ls_restrained_S_all 1.075
_refine_ls_R_factor_all 0.0924
_refine_ls_R_factor_gt 0.0622
_refine_ls_shift/su_max 0.004
_refine_ls_shift/su_mean 0.000
_refine_ls_structure_factor_coef Fsqd
_refine_ls_weighting_details 'calc w=1/[\s^2^(Fo^2^)+(0.1119P)^2^+0.8377P] where P=(Fo^2^+2Fc^2^)/3'
_refine_ls_weighting_scheme calc
_refine_ls_wR_factor_gt 0.1754
_refine_ls_wR_factor_ref 0.1960
_reflns_number_gt 3501
_reflns_number_total 5046
_reflns_threshold_expression >2sigma(I)
_cod_data_source_file b413258k.txt
_cod_data_source_block ligand_rac-1
_cod_depositor_comments
;
The following automatic conversions were performed:
'_symmetry_cell_setting' value 'Monoclinic' changed to 'monoclinic'
according to '/home/saulius/struct/CIF-dictionaries/cif_core.dic'
dictionary named 'cif_core.dic' version 2.4.1 from 2010-06-29.

Automatic conversion script
Id: cif_fix_enum 1527 2010-12-29 10:47:43Z saulius 
;
_cod_original_cell_volume 2874.0(10)
_cod_original_sg_symbol_H-M P2(1)/n
_cod_database_code 7007938

loop_
_symmetry_equiv_pos_as_xyz
'x, y, z'
'-x+1/2, y+1/2, -z+1/2'
'-x, -y, -z'
'x-1/2, -y-1/2, z-1/2'

loop_
_atom_site_label
_atom_site_type_symbol
_atom_site_fract_x
_atom_site_fract_y
_atom_site_fract_z
_atom_site_U_iso_or_equiv
_atom_site_adp_type
_atom_site_occupancy
_atom_site_symmetry_multiplicity
_atom_site_calc_flag
_atom_site_refinement_flags
_atom_site_disorder_assembly
_atom_site_disorder_group
C2 C 0.3701(3) 0.02267(11) -0.9184(3) 0.0567(8) Uani 1 1 d . . .
H2B H 0.3215 -0.0025 -0.9684 0.068 Uiso 1 1 calc R . .
C1 C 0.3979(3) 0.05667(11) -0.9910(3) 0.0518(8) Uani 1 1 d . . .
H1B H 0.3676 0.0542 -1.0919 0.062 Uiso 1 1 calc R . .
N1 N 0.4644(3) 0.09272(8) -0.9281(2) 0.0503(6) Uani 1 1 d . . .
C3 C 0.5093(3) 0.09488(9) -0.7851(3) 0.0424(7) Uani 1 1 d . . .
H3B H 0.5589 0.1202 -0.7378 0.051 Uiso 1 1 calc R . .
C4 C 0.4878(3) 0.06259(9) -0.7031(3) 0.0374(6) Uani 1 1 d . . .
C5 C 0.4140(3) 0.02583(10) -0.7723(3) 0.0493(7) Uani 1 1 d . . .
H5A H 0.3941 0.0032 -0.7196 0.059 Uiso 1 1 calc R . .
C6 C 0.5360(3) 0.06619(9) -0.5439(3) 0.0393(6) Uani 1 1 d . . .
O1 O 0.4674(2) 0.04826(7) -0.4829(2) 0.0532(5) Uani 1 1 d . . .
N2 N 0.6588(2) 0.08970(7) -0.4728(2) 0.0388(5) Uani 1 1 d . . .
H2A H 0.7084 0.0987 -0.5223 0.047 Uiso 1 1 calc R . .
C7 C 0.7137(3) 0.10088(8) -0.3257(3) 0.0357(6) Uani 1 1 d . . .
C8 C 0.6138(3) 0.10943(9) -0.2606(3) 0.0456(7) Uani 1 1 d . . .
H8A H 0.5114 0.1063 -0.3144 0.055 Uiso 1 1 calc R . .
C9 C 0.6660(3) 0.12214(10) -0.1212(3) 0.0499(7) Uani 1 1 d . . .
H9A H 0.5988 0.1270 -0.0779 0.060 Uiso 1 1 calc R . .
C10 C 0.8164(3) 0.12828(9) -0.0389(3) 0.0433(7) Uani 1 1 d . . .
C11 C 0.8715(4) 0.14298(10) 0.1053(3) 0.0530(8) Uani 1 1 d . . .
H11A H 0.8051 0.1492 0.1485 0.064 Uiso 1 1 calc R . .
C12 C 1.0169(4) 0.14836(11) 0.1824(3) 0.0612(9) Uani 1 1 d . . .
H12A H 1.0515 0.1588 0.2781 0.073 Uiso 1 1 calc R . .
C13 C 1.1166(4) 0.13850(11) 0.1212(3) 0.0576(8) Uani 1 1 d . . .
H13A H 1.2187 0.1420 0.1761 0.069 Uiso 1 1 calc R . .
C14 C 1.0681(3) 0.12386(9) -0.0170(3) 0.0473(7) Uani 1 1 d . . .
H14A H 1.1371 0.1169 -0.0565 0.057 Uiso 1 1 calc R . .
C15 C 0.9166(3) 0.11886(8) -0.1022(3) 0.0382(6) Uani 1 1 d . . .
C16 C 0.8629(3) 0.10461(8) -0.2480(3) 0.0334(6) Uani 1 1 d . . .
C17 C 0.9691(3) 0.09069(8) -0.3092(2) 0.0321(6) Uani 1 1 d . . .
C18 C 1.0162(3) 0.04640(8) -0.2936(2) 0.0345(6) Uani 1 1 d . . .
C19 C 0.9617(3) 0.01480(9) -0.2270(3) 0.0423(7) Uani 1 1 d . . .
H19A H 0.8904 0.0227 -0.1913 0.051 Uiso 1 1 calc R . .
C20 C 1.0105(3) -0.02699(9) -0.2137(3) 0.0516(7) Uani 1 1 d . . .
H20A H 0.9736 -0.0477 -0.1677 0.062 Uiso 1 1 calc R . .
C21 C 1.1133(3) -0.03955(10) -0.2664(3) 0.0559(8) Uani 1 1 d . . .
H21A H 1.1454 -0.0687 -0.2575 0.067 Uiso 1 1 calc R . .
C22 C 1.1681(3) -0.00995(10) -0.3310(3) 0.0482(7) Uani 1 1 d . . .
H22A H 1.2386 -0.0188 -0.3665 0.058 Uiso 1 1 calc R . .
C23 C 1.1229(3) 0.03322(8) -0.3463(3) 0.0365(6) Uani 1 1 d . . .
C24 C 1.1808(3) 0.06441(10) -0.4106(3) 0.0440(7) Uani 1 1 d . . .
H24A H 1.2521 0.0560 -0.4456 0.053 Uiso 1 1 calc R . .
C25 C 1.1364(3) 0.10593(9) -0.4230(3) 0.0411(7) Uani 1 1 d . . .
H25A H 1.1770 0.1264 -0.4663 0.049 Uiso 1 1 calc R . .
C26 C 1.0307(3) 0.11916(8) -0.3724(2) 0.0334(6) Uani 1 1 d . . .
N3 N 0.9892(2) 0.16402(7) -0.3903(2) 0.0394(5) Uani 1 1 d . A .
H3A H 1.0371 0.1825 -0.3219 0.047 Uiso 1 1 calc R . .
C27 C 0.8791(3) 0.17807(8) -0.5091(3) 0.0353(6) Uani 1 1 d . . .
O2 O 0.7929(2) 0.15382(6) -0.59739(19) 0.0447(5) Uani 1 1 d . A .
C28 C 0.8678(3) 0.22585(8) -0.5314(3) 0.0384(6) Uiso 0.70 1 d PD A 1
C29 C 0.7351(5) 0.24337(14) -0.6199(4) 0.0420(10) Uiso 0.70 1 d PD A 1
H29A H 0.6541 0.2244 -0.6613 0.050 Uiso 0.70 1 calc PR A 1
C30 C 0.8310(3) 0.31130(11) -0.5918(3) 0.0542(8) Uiso 0.70 1 d PD A 1
H30A H 0.8196 0.3412 -0.6145 0.065 Uiso 0.70 1 calc PR A 1
C31 C 0.9655(5) 0.29726(16) -0.5013(5) 0.0526(12) Uiso 0.70 1 d PD A 1
H31A H 1.0441 0.3170 -0.4589 0.063 Uiso 0.70 1 calc PR A 1
C32 C 0.9855(5) 0.25356(14) -0.4720(5) 0.0449(11) Uiso 0.70 1 d PD A 1
H32A H 1.0792 0.2427 -0.4117 0.054 Uiso 0.70 1 calc PR A 1
N4 N 0.7128(4) 0.28565(12) -0.6516(4) 0.0473(9) Uiso 0.70 1 d PD A 1
N4A N 0.7517(8) 0.2845(3) -0.6901(9) 0.044(2) Uiso 0.30 1 d PD A 2
C29A C 0.7744(12) 0.2421(4) -0.6559(12) 0.053(3) Uiso 0.30 1 d PD A 2
H29B H 0.7184 0.2220 -0.7275 0.064 Uiso 0.30 1 calc PR A 2
C30A C 0.8310(3) 0.31130(11) -0.5918(3) 0.0542(8) Uiso 0.30 1 d PD A 2
H30B H 0.8160 0.3413 -0.6125 0.065 Uiso 0.30 1 calc PR A 2
C28A C 0.8678(3) 0.22585(8) -0.5314(3) 0.0384(6) Uiso 0.30 1 d PD A 2
C32A C 0.9485(13) 0.2566(4) -0.4330(13) 0.056(3) Uiso 0.30 1 d PD A 2
H32B H 1.0174 0.2477 -0.3413 0.068 Uiso 0.30 1 calc PR A 2
C31A C 0.9306(12) 0.3002(4) -0.4658(12) 0.052(3) Uiso 0.30 1 d PD A 2
H31B H 0.9883 0.3214 -0.3995 0.062 Uiso 0.30 1 calc PR A 2
O50 O 1.4081(7) 0.2070(2) -0.6595(6) 0.0999(17) Uiso 0.50 1 d PD B 1
C53 C 1.2542(8) 0.2460(3) -0.5996(8) 0.172(3) Uiso 0.50 1 d PD B 1
H53A H 1.1665 0.2272 -0.6338 0.206 Uiso 0.50 1 calc PR B 1
H53B H 1.2259 0.2759 -0.5868 0.206 Uiso 0.50 1 calc PR B 1
C54 C 1.3286(14) 0.2444(3) -0.6900(13) 0.131(4) Uiso 0.50 1 d PD B 1
H54A H 1.2581 0.2446 -0.7917 0.157 Uiso 0.50 1 calc PR B 1
H54B H 1.3943 0.2697 -0.6731 0.157 Uiso 0.50 1 calc PR B 1
C51 C 1.4350(10) 0.1919(3) -0.5253(8) 0.091(2) Uiso 0.50 1 d PD B 1
H51A H 1.5412 0.1878 -0.4679 0.109 Uiso 0.50 1 calc PR B 1
H51B H 1.3830 0.1644 -0.5289 0.109 Uiso 0.50 1 calc PR B 1
C52 C 1.3729(16) 0.2289(5) -0.4661(12) 0.176(7) Uiso 0.50 1 d PD B 1
H52A H 1.3330 0.2181 -0.3974 0.211 Uiso 0.50 1 calc PR B 1
H52B H 1.4481 0.2511 -0.4186 0.211 Uiso 0.50 1 calc PR B 1
O60 O 1.2560(8) 0.2112(2) -0.5157(8) 0.125(2) Uiso 0.50 1 d PD C 2
C61 C 1.3983(9) 0.2103(4) -0.4184(10) 0.108(3) Uiso 0.50 1 d PD C 2
H61A H 1.4220 0.1815 -0.3729 0.130 Uiso 0.50 1 calc PR C 2
H61B H 1.4132 0.2320 -0.3423 0.130 Uiso 0.50 1 calc PR C 2
C62 C 1.4960(14) 0.2201(5) -0.4933(15) 0.166(5) Uiso 0.50 1 d PD C 2
H62A H 1.5212 0.1938 -0.5340 0.199 Uiso 0.50 1 calc PR C 2
H62B H 1.5869 0.2349 -0.4297 0.199 Uiso 0.50 1 calc PR C 2
C63 C 1.3966(12) 0.2492(5) -0.6073(16) 0.153(5) Uiso 0.50 1 d PD C 2
H63A H 1.4330 0.2793 -0.5901 0.183 Uiso 0.50 1 calc PR C 2
H63B H 1.3899 0.2400 -0.7030 0.183 Uiso 0.50 1 calc PR C 2
C64 C 1.2542(8) 0.2460(3) -0.5996(8) 0.172(3) Uiso 0.50 1 d PD C 2
H64A H 1.2336 0.2727 -0.5574 0.206 Uiso 0.50 1 calc PR C 2
H64B H 1.1764 0.2424 -0.6971 0.206 Uiso 0.50 1 calc PR C 2

loop_
_atom_site_aniso_label
_atom_site_aniso_U_11
_atom_site_aniso_U_22
_atom_site_aniso_U_33
_atom_site_aniso_U_23
_atom_site_aniso_U_13
_atom_site_aniso_U_12
C2 0.0507(17) 0.057(2) 0.0481(18) -0.0119(15) 0.0043(15) -0.0120(15)
C1 0.0482(17) 0.062(2) 0.0371(15) -0.0034(14) 0.0083(14) 0.0030(15)
N1 0.0516(14) 0.0560(16) 0.0385(13) 0.0007(12) 0.0130(11) 0.0002(12)
C3 0.0415(15) 0.0418(16) 0.0405(15) -0.0016(12) 0.0126(13) 0.0004(12)
C4 0.0268(13) 0.0444(16) 0.0398(14) -0.0018(12) 0.0122(11) 0.0005(11)
C5 0.0441(15) 0.0505(18) 0.0481(16) 0.0010(14) 0.0130(13) -0.0083(14)
C6 0.0351(14) 0.0394(16) 0.0445(15) -0.0006(12) 0.0171(13) 0.0000(12)
O1 0.0559(12) 0.0604(14) 0.0519(12) -0.0037(10) 0.0306(10) -0.0149(10)
N2 0.0336(11) 0.0493(14) 0.0352(11) -0.0027(10) 0.0157(10) -0.0041(10)
C7 0.0371(14) 0.0371(15) 0.0352(13) 0.0003(11) 0.0170(12) 0.0003(11)
C8 0.0416(15) 0.0514(18) 0.0494(16) -0.0052(13) 0.0243(13) -0.0006(13)
C9 0.0541(18) 0.057(2) 0.0476(17) 0.0003(14) 0.0302(15) 0.0048(14)
C10 0.0550(17) 0.0397(16) 0.0390(15) 0.0036(12) 0.0228(14) 0.0048(13)
C11 0.072(2) 0.0534(19) 0.0378(15) 0.0004(13) 0.0267(16) 0.0115(15)
C12 0.079(2) 0.066(2) 0.0323(15) -0.0066(14) 0.0149(16) 0.0079(18)
C13 0.0585(18) 0.062(2) 0.0415(16) -0.0074(15) 0.0088(15) 0.0031(16)
C14 0.0486(16) 0.0472(18) 0.0416(15) -0.0009(13) 0.0134(14) 0.0038(13)
C15 0.0467(15) 0.0318(15) 0.0361(14) 0.0019(11) 0.0166(13) 0.0034(12)
C16 0.0378(14) 0.0297(14) 0.0351(13) 0.0029(10) 0.0170(12) 0.0017(11)
C17 0.0302(12) 0.0323(14) 0.0300(12) -0.0011(10) 0.0080(11) -0.0004(10)
C18 0.0331(13) 0.0325(15) 0.0309(13) -0.0033(10) 0.0057(11) -0.0012(11)
C19 0.0433(15) 0.0381(16) 0.0431(15) 0.0005(12) 0.0149(13) -0.0029(12)
C20 0.0597(18) 0.0350(17) 0.0539(17) 0.0049(13) 0.0163(15) -0.0024(14)
C21 0.0549(18) 0.0402(18) 0.0573(18) -0.0067(14) 0.0066(16) 0.0094(14)
C22 0.0408(15) 0.0472(18) 0.0482(16) -0.0123(14) 0.0091(13) 0.0064(13)
C23 0.0314(13) 0.0396(16) 0.0327(13) -0.0078(11) 0.0067(11) 0.0010(11)
C24 0.0341(14) 0.057(2) 0.0420(15) -0.0071(13) 0.0164(13) 0.0013(13)
C25 0.0388(14) 0.0484(18) 0.0360(14) -0.0003(12) 0.0148(12) -0.0076(13)
C26 0.0344(13) 0.0327(15) 0.0302(12) -0.0021(11) 0.0098(11) -0.0023(11)
N3 0.0465(13) 0.0316(13) 0.0345(11) 0.0004(9) 0.0103(11) -0.0056(9)
C27 0.0363(14) 0.0398(15) 0.0312(13) -0.0021(12) 0.0151(12) -0.0028(12)
O2 0.0464(10) 0.0362(11) 0.0429(10) -0.0025(8) 0.0089(9) -0.0056(9)

loop_
_atom_type_symbol
_atom_type_description
_atom_type_scat_dispersion_real
_atom_type_scat_dispersion_imag
_atom_type_scat_source
C C 0.0033 0.0016 'International Tables Vol C Tables 4.2.6.8 and 6.1.1.4'
H H 0.0000 0.0000 'International Tables Vol C Tables 4.2.6.8 and 6.1.1.4'
N N 0.0061 0.0033 'International Tables Vol C Tables 4.2.6.8 and 6.1.1.4'
O O 0.0106 0.0060 'International Tables Vol C Tables 4.2.6.8 and 6.1.1.4'

loop_
_geom_angle_atom_site_label_1
_geom_angle_atom_site_label_2
_geom_angle_atom_site_label_3
_geom_angle
_geom_angle_site_symmetry_1
_geom_angle_site_symmetry_3
_geom_angle_publ_flag
C5 C2 C1 118.7(3) . . ?
N1 C1 C2 123.8(3) . . ?
C1 N1 C3 116.8(3) . . ?
N1 C3 C4 123.9(3) . . ?
C3 C4 C5 118.1(2) . . ?
C3 C4 C6 122.8(2) . . ?
C5 C4 C6 119.0(2) . . ?
C2 C5 C4 118.8(3) . . ?
O1 C6 N2 122.7(2) . . ?
O1 C6 C4 120.8(2) . . ?
N2 C6 C4 116.5(2) . . ?
C6 N2 C7 125.3(2) . . ?
C16 C7 N2 119.8(2) . . ?
C16 C7 C8 120.8(2) . . ?
N2 C7 C8 119.4(2) . . ?
C9 C8 C7 119.5(3) . . ?
C8 C9 C10 122.1(2) . . ?
C9 C10 C11 122.5(3) . . ?
C9 C10 C15 118.6(2) . . ?
C11 C10 C15 118.9(3) . . ?
C12 C11 C10 121.3(3) . . ?
C11 C12 C13 120.1(3) . . ?
C14 C13 C12 120.5(3) . . ?
C13 C14 C15 121.1(3) . . ?
C14 C15 C10 118.1(2) . . ?
C14 C15 C16 122.2(2) . . ?
C10 C15 C16 119.7(2) . . ?
C7 C16 C15 119.3(2) . . ?
C7 C16 C17 121.3(2) . . ?
C15 C16 C17 119.3(2) . . ?
C26 C17 C18 118.5(2) . . ?
C26 C17 C16 122.4(2) . . ?
C18 C17 C16 119.0(2) . . ?
C19 C18 C23 117.9(2) . . ?
C19 C18 C17 122.7(2) . . ?
C23 C18 C17 119.4(2) . . ?
C20 C19 C18 120.7(3) . . ?
C19 C20 C21 120.9(3) . . ?
C22 C21 C20 119.9(3) . . ?
C21 C22 C23 121.5(3) . . ?
C22 C23 C24 122.1(2) . . ?
C22 C23 C18 119.1(2) . . ?
C24 C23 C18 118.8(2) . . ?
C25 C24 C23 121.0(2) . . ?
C24 C25 C26 120.6(2) . . ?
C17 C26 C25 121.7(2) . . ?
C17 C26 N3 121.3(2) . . ?
C25 C26 N3 117.0(2) . . ?
C27 N3 C26 121.2(2) . . ?
O2 C27 N3 123.0(2) . . ?
O2 C27 C28 120.6(2) . . ?
N3 C27 C28 116.4(2) . . ?
C29 C28 C32 117.7(3) . . ?
C29 C28 C27 118.9(3) . . ?
C32 C28 C27 123.3(3) . . ?
N4 C29 C28 124.2(4) . . ?
N4 C30 C31 124.3(4) . . ?
C30 C31 C32 118.5(4) . . ?
C28 C32 C31 119.3(4) . . ?
C29 N4 C30 115.8(3) . . ?
C51 O50 C54 112.4(7) . . ?
C54 C53 C52 98.6(9) . . ?
O50 C54 C53 107.2(8) . . ?
O50 C51 C52 100.8(8) . . ?
C53 C52 C51 101.9(8) . . ?
O60 C61 C62 109.2(9) . . ?
C61 C62 C63 98.8(9) . . ?

loop_
_geom_bond_atom_site_label_1
_geom_bond_atom_site_label_2
_geom_bond_distance
_geom_bond_site_symmetry_2
_geom_bond_publ_flag
C2 C5 1.374(4) . ?
C2 C1 1.376(4) . ?
C1 N1 1.325(4) . ?
N1 C3 1.340(3) . ?
C3 C4 1.373(4) . ?
C4 C5 1.384(4) . ?
C4 C6 1.497(4) . ?
C6 O1 1.225(3) . ?
C6 N2 1.357(3) . ?
N2 C7 1.414(3) . ?
C7 C16 1.381(3) . ?
C7 C8 1.424(3) . ?
C8 C9 1.358(4) . ?
C9 C10 1.406(4) . ?
C10 C11 1.418(4) . ?
C10 C15 1.419(4) . ?
C11 C12 1.353(5) . ?
C12 C13 1.401(5) . ?
C13 C14 1.367(4) . ?
C14 C15 1.415(4) . ?
C15 C16 1.429(3) . ?
C16 C17 1.490(3) . ?
C17 C26 1.372(3) . ?
C17 C18 1.438(3) . ?
C18 C19 1.416(4) . ?
C18 C23 1.428(3) . ?
C19 C20 1.370(4) . ?
C20 C21 1.389(4) . ?
C21 C22 1.363(4) . ?
C22 C23 1.399(4) . ?
C23 C24 1.413(4) . ?
C24 C25 1.349(4) . ?
C25 C26 1.407(4) . ?
C26 N3 1.440(3) . ?
N3 C27 1.337(3) . ?
C27 O2 1.220(3) . ?
C27 C28 1.495(4) . ?
C28 C29 1.378(5) . ?
C28 C32 1.381(5) . ?
C29 N4 1.345(5) . ?
C30 N4 1.347(5) . ?
C30 C31 1.357(5) . ?
C31 C32 1.383(6) . ?
N4A C29A 1.354(13) . ?
C32A C31A 1.386(15) . ?
O50 C51 1.363(7) . ?
O50 C54 1.366(8) . ?
C53 C54 1.394(8) . ?
C53 C52 1.495(9) . ?
C51 C52 1.535(9) . ?
O60 C61 1.366(8) . ?
C61 C62 1.488(9) . ?
C62 C63 1.490(9) . ?

loop_
_geom_hbond_atom_site_label_D
_geom_hbond_atom_site_label_H
_geom_hbond_atom_site_label_A
_geom_hbond_distance_DH
_geom_hbond_distance_HA
_geom_hbond_distance_DA
_geom_hbond_angle_DHA
_geom_hbond_site_symmetry_A
N2 H2A O2 0.88 2.17 2.948(3) 146.7 .
N3 H3A N4 0.88 2.15 2.991(4) 161.1 4_666
N3 H3A N4A 0.88 2.26 3.042(8) 147.9 4_666
